data_4312473
loop_
_publ_author_name
'Jacob Overgaard'
'David E. Hibbs'
'Eva Rentschler'
'Grigore A. Timco'
'Finn K. Larsen'

_publ_contact_author
; 
Finn Krebs Larsen
Department of Chemistry 
University of Aarhus
Langelandsgade 140 
DK-8000 Aarhus C
Denmark
;
_publ_contact_author_email kre@chem.au.dk
_publ_contact_author_fax '+45 8619 6199'
_publ_contact_author_phone '+45 8942 3897'
_publ_section_title
;
 Experimental and Theoretical Electron Density Distribution and Magnetic
 Properties of the Butterfly-like Complex
 [Fe4O2(O2CCMe3)8(NC5H4Me)2].2CH3CN
;
_journal_name_full 'Inorganic Chemistry'
_journal_page_first 7593
_journal_page_last 7601
_journal_paper_doi 10.1021/ic034062c
_journal_volume 42
_journal_year 2003
_chemical_formula_sum 'C56 H92 Fe4 N4 O18'
_chemical_formula_weight 1332.74
_chemical_name_systematic
; 
 ? 
;
_space_group_IT_number 2
_symmetry_cell_setting triclinic
_symmetry_space_group_name_Hall '-P 1'
_symmetry_space_group_name_H-M 'P -1'
_atom_sites_solution_hydrogens geom
_atom_sites_solution_primary direct
_atom_sites_solution_secondary difmap
_cell_angle_alpha 115.372(2)
_cell_angle_beta 107.702(3)
_cell_angle_gamma 102.731(2)
_cell_formula_units_Z 1
_cell_length_a 12.6926(7)
_cell_length_b 12.9134(8)
_cell_length_c 13.4732(8)
_cell_measurement_reflns_used 3775
_cell_measurement_temperature 16(5)
_cell_measurement_theta_max 39.856
_cell_measurement_theta_min 2.868
_cell_volume 1735.95(19)
_computing_cell_refinement 'Bruker SMART (Bruker, 1998)'
_computing_data_collection 'Bruker SMART (Bruker, 1998)'
_computing_data_reduction 'SAINT+ V5.01 (Bruker, 1998)'
_computing_molecular_graphics 'XD (Koritsanszky et al, 1995)'
_computing_publication_material 'XD (Koritsanszky et al, 1995)'
_computing_structure_refinement 'XD (Koritsanszky et al, 1995)'
_computing_structure_solution 'SHELXS-97 (Sheldrick, 1997)'
_diffrn_ambient_temperature 16(5)
_diffrn_measured_fraction_theta_full 0.719
_diffrn_measured_fraction_theta_max 0.719
_diffrn_measurement_device_type 'Bruker CCD area detector'
_diffrn_measurement_method \phi-scans
_diffrn_radiation_monochromator Si(111)
_diffrn_radiation_type synchrotron
_diffrn_radiation_wavelength 0.643
_diffrn_reflns_av_R_equivalents 0.025
_diffrn_reflns_limit_h_max 20
_diffrn_reflns_limit_h_min -12
_diffrn_reflns_limit_k_max 24
_diffrn_reflns_limit_k_min -24
_diffrn_reflns_limit_l_max 23
_diffrn_reflns_limit_l_min -26
_diffrn_reflns_number 55130
_diffrn_reflns_theta_full 40.06
_diffrn_reflns_theta_max 40.06
_diffrn_reflns_theta_min 2.39
_diffrn_standards_number 0
_exptl_absorpt_coefficient_mu 0.89
_exptl_absorpt_correction_T_max 1.00
_exptl_absorpt_correction_T_min 0.87
_exptl_absorpt_correction_type empirical
_exptl_absorpt_process_details '(SADABS, Sheldrick 1996)'
_exptl_crystal_colour red-black
_exptl_crystal_density_diffrn 1.275
_exptl_crystal_density_method 'not measured'
_exptl_crystal_description 'rectangular block'
_exptl_crystal_F_000 704
_exptl_crystal_size_max 0.15
_exptl_crystal_size_mid 0.12
_exptl_crystal_size_min 0.08
_refine_diff_density_max 0.224
_refine_diff_density_min -0.257
_refine_ls_extinction_method none
_refine_ls_goodness_of_fit_ref 1.10
_refine_ls_hydrogen_treatment mixed
_refine_ls_matrix_type full
_refine_ls_number_parameters 715
_refine_ls_number_reflns 20963
_refine_ls_number_restraints 0
_refine_ls_restrained_S_all 1.10
_refine_ls_R_factor_all 0.025
_refine_ls_R_factor_gt 0.024
_refine_ls_shift/su_max 0.006
_refine_ls_shift/su_mean 0.000
_refine_ls_structure_factor_coef Fsqd
_refine_ls_weighting_scheme calc
_refine_ls_wR_factor_gt 0.029
_refine_ls_wR_factor_ref 0.029
_reflns_number_gt 17007
_reflns_number_total 20960
_reflns_threshold_expression >1.5sigma(I)
_cod_data_source_file ic034062csi20030120_075128.cif
_cod_data_source_block butterfly
_cod_original_cell_volume 1735.95(18)
_cod_database_code 4312473

loop_
_symmetry_equiv_pos_as_xyz
'x, y, z'
'-x, -y, -z'

loop_
_atom_site_aniso_label
_atom_site_aniso_U_11
_atom_site_aniso_U_22
_atom_site_aniso_U_33
_atom_site_aniso_U_12
_atom_site_aniso_U_13
_atom_site_aniso_U_23
FE(1) 0.00593(4) 0.00445(3) 0.00476(4) 0.00203(2) 0.00204(3) 0.00239(2)
FE(2) 0.00583(4) 0.00456(3) 0.00481(4) 0.00197(2) 0.00193(3) 0.00244(2)
O(1) 0.0067(2) 0.0051(1) 0.0058(2) 0.0023(1) 0.0015(1) 0.0026(1)
O(11) 0.0085(2) 0.0065(1) 0.0098(2) 0.0033(1) 0.0034(1) 0.0051(1)
O(12) 0.0071(2) 0.0063(1) 0.0086(2) 0.0022(1) 0.0020(1) 0.0035(1)
O(21) 0.0097(2) 0.0091(1) 0.0073(2) 0.0055(1) 0.0040(1) 0.0039(1)
O(22) 0.0089(2) 0.0098(1) 0.0058(2) 0.0036(1) 0.0025(1) 0.0036(1)
O(32) 0.0076(2) 0.0100(1) 0.0066(2) 0.0031(1) 0.0030(1) 0.0055(1)
O(31) 0.0071(2) 0.0076(1) 0.0077(2) 0.0012(1) 0.0025(1) 0.0046(1)
O(41) 0.0076(2) 0.0057(1) 0.0073(2) 0.0026(1) 0.0029(1) 0.0019(1)
O(42) 0.0069(2) 0.0071(1) 0.0088(2) 0.0031(1) 0.0027(1) 0.0038(1)
N(1) 0.0074(2) 0.0076(1) 0.0067(2) 0.0028(1) 0.0030(1) 0.0037(1)
N(99) 0.0249(4) 0.0250(3) 0.0208(4) 0.0118(3) 0.0166(3) 0.0144(3)
C(11) 0.0080(2) 0.0055(1) 0.0071(2) 0.0023(1) 0.0025(2) 0.0034(1)
C(12) 0.0093(2) 0.0061(1) 0.0088(2) 0.0022(1) 0.0033(2) 0.0041(1)
C(13) 0.0180(3) 0.0122(2) 0.0194(3) 0.0058(2) 0.0130(3) 0.0091(2)
C(14) 0.0125(2) 0.0086(2) 0.0098(2) 0.0016(1) 0.0011(2) 0.0039(2)
C(15) 0.0130(2) 0.0087(2) 0.0141(3) 0.0037(1) 0.0029(2) 0.0073(2)
C(21) 0.0090(2) 0.0069(1) 0.0057(2) 0.0037(1) 0.0036(2) 0.0033(1)
C(22) 0.0115(2) 0.0091(2) 0.0071(2) 0.0055(1) 0.0048(2) 0.0039(1)
C(23) 0.0172(3) 0.0178(2) 0.0081(2) 0.0100(2) 0.0057(2) 0.0065(2)
C(24) 0.0142(3) 0.0205(3) 0.0118(3) 0.0098(2) 0.0074(2) 0.0072(2)
C(25) 0.0301(4) 0.0086(2) 0.0163(3) 0.0082(2) 0.0135(3) 0.0055(2)
C(31) 0.0077(2) 0.0066(1) 0.0065(2) 0.0023(1) 0.0028(2) 0.0040(1)
C(32) 0.0082(2) 0.0101(2) 0.0094(2) 0.0026(1) 0.0037(2) 0.0069(2)
C(34) 0.0095(2) 0.0177(2) 0.0146(3) 0.0038(2) 0.0057(2) 0.0117(2)
C(33) 0.0143(3) 0.0174(2) 0.0105(3) 0.0023(2) 0.0031(2) 0.0094(2)
C(35) 0.0175(3) 0.0116(2) 0.0215(3) 0.0073(2) 0.0096(3) 0.0110(2)
C(41) 0.0073(2) 0.0062(1) 0.0069(2) 0.0031(1) 0.0028(2) 0.0033(1)
C(42) 0.0091(2) 0.0075(1) 0.0088(2) 0.0045(1) 0.0041(2) 0.0040(1)
C(43) 0.0223(4) 0.0158(2) 0.0241(4) 0.0120(2) 0.0185(3) 0.0128(3)
C(44) 0.0213(3) 0.0194(2) 0.0144(3) 0.0149(2) 0.0080(3) 0.0111(2)
C(45) 0.0141(3) 0.0092(2) 0.0169(3) 0.0052(2) 0.0042(3) -0.0003(2)
C(1A) 0.0075(2) 0.0085(2) 0.0081(2) 0.0034(1) 0.0032(2) 0.0045(1)
C(1B) 0.0086(2) 0.0118(2) 0.0092(2) 0.0046(1) 0.0031(2) 0.0058(2)
C(1C) 0.0104(2) 0.0120(2) 0.0085(2) 0.0049(1) 0.0025(2) 0.0057(2)
C(1D) 0.0109(2) 0.0101(2) 0.0074(2) 0.0042(1) 0.0031(2) 0.0051(1)
C(1E) 0.0083(2) 0.0083(2) 0.0067(2) 0.0029(1) 0.0033(2) 0.0040(1)
C(1F) 0.0100(2) 0.0136(2) 0.0109(2) 0.0044(2) 0.0051(2) 0.0076(2)
C(98) 0.0147(3) 0.0147(2) 0.0149(3) 0.0068(2) 0.0090(2) 0.0090(2)
C(99) 0.0123(3) 0.0155(2) 0.0135(3) 0.0059(2) 0.0072(2) 0.0088(2)

loop_
_atom_site_label
_atom_site_fract_x
_atom_site_fract_y
_atom_site_fract_z
_atom_site_occupancy
_atom_site_U_iso_or_equiv
FE(1) 0.984481(9) 0.368134(7) 0.448896(9) 1.0000 0.006
FE(2) 0.760012(9) 0.415801(7) 0.294005(9) 1.0000 0.006
O(1) 0.88764(4) 0.46403(4) 0.43955(5) 1.0000 0.007
O(11) 0.66920(5) 0.25705(4) 0.28479(5) 1.0000 0.010
O(12) 0.82805(5) 0.20564(4) 0.33769(5) 1.0000 0.009
O(21) 0.80898(5) 0.30376(4) 0.16999(5) 1.0000 0.010
O(22) 0.99428(5) 0.32951(4) 0.28809(5) 1.0000 0.010
O(32) 0.96322(5) 0.34739(4) 0.58487(5) 1.0000 0.010
O(31) 1.15665(5) 0.44833(4) 0.73342(5) 1.0000 0.009
O(41) 0.70442(5) 0.54348(4) 0.39132(5) 1.0000 0.009
O(42) 0.88726(5) 0.70600(4) 0.53093(5) 1.0000 0.010
N(1) 0.59648(5) 0.36198(4) 0.12540(5) 1.0000 0.009
N(99) 0.6868(1) 0.4525(1) 0.7763(1) 1.0000 0.027
C(11) 0.71659(6) 0.18431(5) 0.30169(6) 1.0000 0.009
C(12) 0.62941(6) 0.05923(5) 0.27200(6) 1.0000 0.010
C(13) 0.55331(9) 0.08630(7) 0.34237(10) 1.0000 0.019
C(14) 0.54493(7) -0.01977(6) 0.13174(7) 1.0000 0.014
C(15) 0.70029(7) -0.01197(6) 0.30790(7) 1.0000 0.015
C(21) 0.90460(6) 0.28391(5) 0.18449(6) 1.0000 0.009
C(22) 0.90958(7) 0.19210(5) 0.06790(6) 1.0000 0.011
C(23) 0.83312(9) 0.19377(7) -0.04450(8) 1.0000 0.017
C(24) 1.04157(9) 0.22453(8) 0.08744(9) 1.0000 0.019
C(25) 0.8549(1) 0.0605(1) 0.0473(1) 1.0000 0.022
C(31) 1.04754(6) 0.37017(5) 0.68200(6) 1.0000 0.008
C(32) 1.01720(6) 0.29152(5) 0.73704(7) 1.0000 0.011
C(34) 0.88107(7) 0.24305(7) 0.70273(8) 1.0000 0.017
C(33) 1.09359(8) 0.36884(8) 0.87814(8) 1.0000 0.017
C(35) 1.05049(9) 0.17866(7) 0.67864(9) 1.0000 0.020
C(41) 0.77241(6) 0.65767(5) 0.47896(6) 1.0000 0.008
C(42) 0.70616(6) 0.74177(5) 0.52164(6) 1.0000 0.010
C(43) 0.6178(1) 0.6785(1) 0.5560(1) 1.0000 0.023
C(44) 0.6341(1) 0.7501(1) 0.4120(1) 1.0000 0.021
C(45) 0.79610(9) 0.87361(6) 0.63259(10) 1.0000 0.018
C(1A) 0.48015(6) 0.33666(5) 0.10860(6) 1.0000 0.010
C(1B) 0.39173(7) 0.32476(6) 0.00616(7) 1.0000 0.012
C(1C) 0.42193(7) 0.33743(6) -0.08062(7) 1.0000 0.013
C(1D) 0.54050(7) 0.35912(5) -0.06541(6) 1.0000 0.012
C(1E) 0.62365(6) 0.37063(5) 0.03849(6) 1.0000 0.010
C(1F) 0.44606(7) 0.31959(6) 0.20008(7) 1.0000 0.014
C(98) 0.70940(8) 0.44793(7) 0.69745(9) 1.0000 0.017
C(99) 0.73982(8) 0.44330(7) 0.59980(8) 1.0000 0.016
H(13A) 0.61048 0.13867 0.43859 1.0000 0.022
H(13B) 0.49062 -0.00017 0.31801 1.0000 0.022
H(13C) 0.50555 0.13696 0.31914 1.0000 0.022
H(14A) 0.49657 0.03041 0.10859 1.0000 0.018
H(14B) 0.48146 -0.10503 0.10878 1.0000 0.018
H(14C) 0.59782 -0.03835 0.08415 1.0000 0.018
H(15A) 0.75894 0.04145 0.40396 1.0000 0.018
H(15B) 0.75267 -0.03191 0.26009 1.0000 0.018
H(15C) 0.63943 -0.09782 0.28658 1.0000 0.018
H(23A) 0.83821 0.13080 -0.12337 1.0000 0.021
H(23B) 0.86802 0.28315 -0.03229 1.0000 0.021
H(23C) 0.74180 0.16663 -0.05953 1.0000 0.021
H(24A) 1.04392 0.16164 0.00643 1.0000 0.022
H(24B) 1.09412 0.21917 0.16171 1.0000 0.022
H(24C) 1.08096 0.31533 0.10436 1.0000 0.022
H(25A) 0.85486 -0.00844 -0.03226 1.0000 0.026
H(25B) 0.76496 0.04191 0.03552 1.0000 0.026
H(25C) 0.90538 0.05784 0.12428 1.0000 0.026
H(34A) 0.86794 0.19480 0.74781 1.0000 0.021
H(34B) 0.82562 0.18325 0.60589 1.0000 0.021
H(34C) 0.85328 0.31775 0.73360 1.0000 0.021
H(33A) 1.06628 0.31374 0.91291 1.0000 0.022
H(33B) 1.07813 0.45147 0.91536 1.0000 0.022
H(33C) 1.18675 0.39442 0.89997 1.0000 0.022
H(35A) 1.00595 0.13014 0.58137 1.0000 0.023
H(35B) 1.02958 0.11754 0.70964 1.0000 0.023
H(35C) 1.14507 0.21204 0.70864 1.0000 0.023
H(43A) 0.66967 0.67852 0.63451 1.0000 0.025
H(43B) 0.55807 0.58672 0.47954 1.0000 0.025
H(43C) 0.56519 0.72992 0.57819 1.0000 0.025
H(44A) 0.69172 0.79150 0.38428 1.0000 0.024
H(44B) 0.58802 0.80844 0.43753 1.0000 0.024
H(44C) 0.57175 0.65925 0.33610 1.0000 0.024
H(45A) 0.85652 0.91854 0.60953 1.0000 0.026
H(45B) 0.84405 0.86662 0.70735 1.0000 0.026
H(45C) 0.74720 0.92750 0.66102 1.0000 0.026
H(1BA) 0.30068 0.30651 -0.00425 1.0000 0.012
H(1CA) 0.35308 0.32948 -0.15761 1.0000 0.012
H(1DA) 0.56881 0.36851 -0.13019 1.0000 0.011
H(1EA) 0.71531 0.38775 0.05052 1.0000 0.009
H(1FA) 0.45906 0.23892 0.19399 1.0000 0.016
H(1FB) 0.35411 0.30685 0.17144 1.0000 0.016
H(1FC) 0.50682 0.40165 0.28784 1.0000 0.016
H(99A) 0.78412 0.38210 0.57826 1.0000 0.027
H(99B) 0.66125 0.40744 0.51714 1.0000 0.027
H(99C) 0.79966 0.53649 0.63705 1.0000 0.027

loop_
_atom_type_symbol
_atom_type_description
_atom_type_scat_dispersion_real
_atom_type_scat_dispersion_imag
_atom_type_scat_source
C C 0.0033 0.0016 'International Tables Vol C Tables 4.2.6.8 and 6.1.1.4'
H H 0.0000 0.0000 'International Tables Vol C Tables 4.2.6.8 and 6.1.1.4'
N N 0.0061 0.0033 'International Tables Vol C Tables 4.2.6.8 and 6.1.1.4'
O O 0.0106 0.0060 'International Tables Vol C Tables 4.2.6.8 and 6.1.1.4'
Fe Fe 0.3463 0.8444 'International Tables Vol C Tables 4.2.6.8 and 6.1.1.4'

loop_
_geom_angle_atom_site_label_1
_geom_angle_atom_site_label_2
_geom_angle_atom_site_label_3
_geom_angle
_geom_angle_site_symmetry_1
_geom_angle_site_symmetry_2
_geom_angle_site_symmetry_3
_geom_angle_publ_flag
C(1A) N(1) C(1E) 118.20(5) 1_555 1_555 1_555 yes
O(11) C(11) O(12) 125.32(5) 1_555 1_555 1_555 yes
O(11) C(11) C(12) 116.78(6) 1_555 1_555 1_555 yes
O(12) C(11) C(12) 117.88(5) 1_555 1_555 1_555 yes
C(11) C(12) C(13) 109.24(6) 1_555 1_555 1_555 yes
C(11) C(12) C(14) 107.31(5) 1_555 1_555 1_555 yes
C(11) C(12) C(15) 110.74(6) 1_555 1_555 1_555 yes
C(13) C(12) C(14) 109.49(7) 1_555 1_555 1_555 yes
C(13) C(12) C(15) 110.03(7) 1_555 1_555 1_555 yes
C(14) C(12) C(15) 109.98(6) 1_555 1_555 1_555 yes
C(12) C(13) H(13A) 109.87(8) 1_555 1_555 1_555 yes
C(12) C(13) H(13B) 108.80(8) 1_555 1_555 1_555 yes
C(12) C(13) H(13C) 110.28(8) 1_555 1_555 1_555 yes
H(13A) C(13) H(13B) 108.65(8) 1_555 1_555 1_555 yes
H(13A) C(13) H(13C) 109.83(8) 1_555 1_555 1_555 yes
H(13B) C(13) H(13C) 109.39(9) 1_555 1_555 1_555 yes
C(12) C(14) H(14A) 109.04(6) 1_555 1_555 1_555 yes
C(12) C(14) H(14B) 109.22(7) 1_555 1_555 1_555 yes
C(12) C(14) H(14C) 108.99(6) 1_555 1_555 1_555 yes
H(14A) C(14) H(14B) 108.23(7) 1_555 1_555 1_555 yes
H(14A) C(14) H(14C) 111.19(8) 1_555 1_555 1_555 yes
H(14B) C(14) H(14C) 110.15(7) 1_555 1_555 1_555 yes
C(12) C(15) H(15A) 110.74(6) 1_555 1_555 1_555 yes
C(12) C(15) H(15B) 111.15(7) 1_555 1_555 1_555 yes
C(12) C(15) H(15C) 109.99(6) 1_555 1_555 1_555 yes
H(15A) C(15) H(15B) 108.59(7) 1_555 1_555 1_555 yes
H(15A) C(15) H(15C) 107.78(7) 1_555 1_555 1_555 yes
H(15B) C(15) H(15C) 108.50(7) 1_555 1_555 1_555 yes
O(21) C(21) O(22) 125.12(7) 1_555 1_555 1_555 yes
O(21) C(21) C(22) 117.29(5) 1_555 1_555 1_555 yes
O(22) C(21) C(22) 117.51(6) 1_555 1_555 1_555 yes
C(21) C(22) C(23) 110.93(6) 1_555 1_555 1_555 yes
C(21) C(22) C(24) 110.66(6) 1_555 1_555 1_555 yes
C(21) C(22) C(25) 105.50(7) 1_555 1_555 1_555 yes
C(23) C(22) C(24) 110.04(8) 1_555 1_555 1_555 yes
C(23) C(22) C(25) 109.65(6) 1_555 1_555 1_555 yes
C(24) C(22) C(25) 109.97(7) 1_555 1_555 1_555 yes
C(22) C(23) H(23A) 109.81(7) 1_555 1_555 1_555 yes
C(22) C(23) H(23B) 111.18(6) 1_555 1_555 1_555 yes
C(22) C(23) H(23C) 109.11(9) 1_555 1_555 1_555 yes
H(23A) C(23) H(23B) 105.48(10) 1_555 1_555 1_555 yes
H(23A) C(23) H(23C) 109.70(7) 1_555 1_555 1_555 yes
H(23B) C(23) H(23C) 111.52(7) 1_555 1_555 1_555 yes
C(22) C(24) H(24A) 110.06(7) 1_555 1_555 1_555 yes
C(22) C(24) H(24B) 110.80(10) 1_555 1_555 1_555 yes
C(22) C(24) H(24C) 110.82(8) 1_555 1_555 1_555 yes
H(24A) C(24) H(24B) 109.12(8) 1_555 1_555 1_555 yes
H(24A) C(24) H(24C) 106.20(11) 1_555 1_555 1_555 yes
H(24B) C(24) H(24C) 109.71(8) 1_555 1_555 1_555 yes
C(22) C(25) H(25A) 110.03(9) 1_555 1_555 1_555 yes
C(22) C(25) H(25B) 107.95(7) 1_555 1_555 1_555 yes
C(22) C(25) H(25C) 110.84(7) 1_555 1_555 1_555 yes
H(25A) C(25) H(25B) 109.91(9) 1_555 1_555 1_555 yes
H(25A) C(25) H(25C) 109.06(9) 1_555 1_555 1_555 yes
H(25B) C(25) H(25C) 109.03(11) 1_555 1_555 1_555 yes
O(32) C(31) O(31) 124.92(6) 1_555 1_555 1_555 yes
O(32) C(31) C(32) 117.67(5) 1_555 1_555 1_555 yes
O(31) C(31) C(32) 117.30(5) 1_555 1_555 1_555 yes
C(31) C(32) C(34) 110.98(5) 1_555 1_555 1_555 yes
C(31) C(32) C(33) 110.65(5) 1_555 1_555 1_555 yes
C(31) C(32) C(35) 105.45(7) 1_555 1_555 1_555 yes
C(34) C(32) C(33) 110.23(8) 1_555 1_555 1_555 yes
C(34) C(32) C(35) 109.62(6) 1_555 1_555 1_555 yes
C(33) C(32) C(35) 109.81(6) 1_555 1_555 1_555 yes
C(32) C(34) H(34A) 106.76(6) 1_555 1_555 1_555 yes
C(32) C(34) H(34B) 112.34(9) 1_555 1_555 1_555 yes
C(32) C(34) H(34C) 111.66(6) 1_555 1_555 1_555 yes
H(34A) C(34) H(34B) 110.89(6) 1_555 1_555 1_555 yes
H(34A) C(34) H(34C) 108.49(10) 1_555 1_555 1_555 yes
H(34B) C(34) H(34C) 106.68(6) 1_555 1_555 1_555 yes
C(32) C(33) H(33A) 108.34(6) 1_555 1_555 1_555 yes
C(32) C(33) H(33B) 108.78(6) 1_555 1_555 1_555 yes
C(32) C(33) H(33C) 109.25(10) 1_555 1_555 1_555 yes
H(33A) C(33) H(33B) 110.13(11) 1_555 1_555 1_555 yes
H(33A) C(33) H(33C) 111.42(7) 1_555 1_555 1_555 yes
H(33B) C(33) H(33C) 108.88(7) 1_555 1_555 1_555 yes
C(32) C(35) H(35A) 110.89(6) 1_555 1_555 1_555 yes
C(32) C(35) H(35B) 110.44(10) 1_555 1_555 1_555 yes
C(32) C(35) H(35C) 109.18(6) 1_555 1_555 1_555 yes
H(35A) C(35) H(35B) 111.03(7) 1_555 1_555 1_555 yes
H(35A) C(35) H(35C) 108.81(11) 1_555 1_555 1_555 yes
H(35B) C(35) H(35C) 106.37(7) 1_555 1_555 1_555 yes
O(41) C(41) O(42) 125.67(7) 1_555 1_555 1_555 yes
O(41) C(41) C(42) 115.80(6) 1_555 1_555 1_555 yes
O(42) C(41) C(42) 118.52(5) 1_555 1_555 1_555 yes
C(41) C(42) C(43) 108.11(5) 1_555 1_555 1_555 yes
C(41) C(42) C(44) 107.54(7) 1_555 1_555 1_555 yes
C(41) C(42) C(45) 111.24(6) 1_555 1_555 1_555 yes
C(43) C(42) C(44) 109.59(7) 1_555 1_555 1_555 yes
C(43) C(42) C(45) 110.21(8) 1_555 1_555 1_555 yes
C(44) C(42) C(45) 110.08(6) 1_555 1_555 1_555 yes
C(42) C(43) H(43A) 108.08(9) 1_555 1_555 1_555 yes
C(42) C(43) H(43B) 109.37(9) 1_555 1_555 1_555 yes
C(42) C(43) H(43C) 109.93(6) 1_555 1_555 1_555 yes
H(43A) C(43) H(43B) 112.47(6) 1_555 1_555 1_555 yes
H(43A) C(43) H(43C) 108.96(11) 1_555 1_555 1_555 yes
H(43B) C(43) H(43C) 108.02(10) 1_555 1_555 1_555 yes
C(42) C(44) H(44A) 111.91(8) 1_555 1_555 1_555 yes
C(42) C(44) H(44B) 110.26(9) 1_555 1_555 1_555 yes
C(42) C(44) H(44C) 109.82(6) 1_555 1_555 1_555 yes
H(44A) C(44) H(44B) 105.90(6) 1_555 1_555 1_555 yes
H(44A) C(44) H(44C) 108.61(10) 1_555 1_555 1_555 yes
H(44B) C(44) H(44C) 110.26(9) 1_555 1_555 1_555 yes
C(42) C(45) H(45A) 110.83(10) 1_555 1_555 1_555 yes
C(42) C(45) H(45B) 109.30(7) 1_555 1_555 1_555 yes
C(42) C(45) H(45C) 109.02(7) 1_555 1_555 1_555 yes
H(45A) C(45) H(45B) 110.91(8) 1_555 1_555 1_555 yes
H(45A) C(45) H(45C) 109.76(8) 1_555 1_555 1_555 yes
H(45B) C(45) H(45C) 106.93(11) 1_555 1_555 1_555 yes
N(1) C(1A) C(1B) 120.77(8) 1_555 1_555 1_555 yes
N(1) C(1A) C(1F) 119.26(5) 1_555 1_555 1_555 yes
C(1B) C(1A) C(1F) 119.96(7) 1_555 1_555 1_555 yes
C(1A) C(1B) C(1C) 120.31(8) 1_555 1_555 1_555 yes
C(1A) C(1B) H(1BA) 119.45(8) 1_555 1_555 1_555 yes
C(1C) C(1B) H(1BA) 120.24(6) 1_555 1_555 1_555 yes
C(1B) C(1C) C(1D) 118.79(6) 1_555 1_555 1_555 yes
C(1B) C(1C) H(1CA) 119.05(8) 1_555 1_555 1_555 yes
C(1D) C(1C) H(1CA) 122.15(8) 1_555 1_555 1_555 yes
C(1C) C(1D) C(1E) 117.89(8) 1_555 1_555 1_555 yes
C(1C) C(1D) H(1DA) 122.10(5) 1_555 1_555 1_555 yes
C(1E) C(1D) H(1DA) 120.00(8) 1_555 1_555 1_555 yes
N(1) C(1E) C(1D) 123.97(7) 1_555 1_555 1_555 yes
N(1) C(1E) H(1EA) 118.07(5) 1_555 1_555 1_555 yes
C(1D) C(1E) H(1EA) 117.96(8) 1_555 1_555 1_555 yes
C(1A) C(1F) H(1FA) 105.78(8) 1_555 1_555 1_555 yes
C(1A) C(1F) H(1FB) 105.62(5) 1_555 1_555 1_555 yes
C(1A) C(1F) H(1FC) 106.23(6) 1_555 1_555 1_555 yes
H(1FA) C(1F) H(1FB) 112.93(6) 1_555 1_555 1_555 yes
H(1FA) C(1F) H(1FC) 111.31(6) 1_555 1_555 1_555 yes
H(1FB) C(1F) H(1FC) 114.19(9) 1_555 1_555 1_555 yes
N(99) C(98) C(99) 179.11(13) 1_555 1_555 1_555 yes
C(98) C(99) H(99A) 109.89(7) 1_555 1_555 1_555 yes
C(98) C(99) H(99B) 111.80(9) 1_555 1_555 1_555 yes
C(98) C(99) H(99C) 105.14(8) 1_555 1_555 1_555 yes
H(99A) C(99) H(99B) 106.52(8) 1_555 1_555 1_555 yes
H(99A) C(99) H(99C) 110.07(9) 1_555 1_555 1_555 yes
H(99B) C(99) H(99C) 113.45(6) 1_555 1_555 1_555 yes

loop_
_geom_bond_atom_site_label_1
_geom_bond_atom_site_label_2
_geom_bond_distance
_geom_bond_site_symmetry_1
_geom_bond_site_symmetry_2
_geom_bond_publ_flag
FE(1) O(1) 1.9418(5) 1_555 1_555 yes
FE(1) O(1) 1.9404(4) 1_555 2_766 yes
FE(1) O(12) 2.0616(5) 1_555 1_555 yes
FE(1) O(22) 2.0551(7) 1_555 1_555 yes
FE(1) O(32) 2.0469(6) 1_555 1_555 yes
FE(1) O(42) 2.0691(5) 1_555 2_766 yes
FE(2) O(1) 1.8532(4) 1_555 1_555 yes
FE(2) O(11) 2.0494(5) 1_555 1_555 yes
FE(2) O(21) 2.0561(7) 1_555 1_555 yes
FE(2) O(31) 2.0759(5) 1_555 2_766 yes
FE(2) O(41) 2.0391(6) 1_555 1_555 yes
FE(2) N(1) 2.2573(5) 1_555 1_555 yes
O(11) C(11) 1.2825(7) 1_555 1_555 yes
O(12) C(11) 1.2684(9) 1_555 1_555 yes
O(21) C(21) 1.2699(9) 1_555 1_555 yes
O(22) C(21) 1.2747(8) 1_555 1_555 yes
O(32) C(31) 1.2745(7) 1_555 1_555 yes
O(31) C(31) 1.2720(8) 1_555 1_555 yes
O(41) C(41) 1.2810(7) 1_555 1_555 yes
O(42) C(41) 1.2683(9) 1_555 1_555 yes
N(1) C(1A) 1.3634(11) 1_555 1_555 yes
N(1) C(1E) 1.3577(11) 1_555 1_555 yes
N(99) C(98) 1.1642(16) 1_555 1_555 yes
C(11) C(12) 1.5437(8) 1_555 1_555 yes
C(12) C(13) 1.5413(15) 1_555 1_555 yes
C(12) C(14) 1.5475(9) 1_555 1_555 yes
C(12) C(15) 1.5394(8) 1_555 1_555 yes
C(13) H(13A) 1.0606(10) 1_555 1_555 yes
C(13) H(13B) 1.0599(8) 1_555 1_555 yes
C(13) H(13C) 1.0622(9) 1_555 1_555 yes
C(14) H(14A) 1.0612(7) 1_555 1_555 yes
C(14) H(14B) 1.0595(7) 1_555 1_555 yes
C(14) H(14C) 1.0584(11) 1_555 1_555 yes
C(15) H(15A) 1.0619(8) 1_555 1_555 yes
C(15) H(15B) 1.0569(11) 1_555 1_555 yes
C(15) H(15C) 1.0596(7) 1_555 1_555 yes
C(21) C(22) 1.5409(12) 1_555 1_555 yes
C(22) C(23) 1.5424(9) 1_555 1_555 yes
C(22) C(24) 1.5426(15) 1_555 1_555 yes
C(22) C(25) 1.5506(10) 1_555 1_555 yes
C(23) H(23A) 1.0579(10) 1_555 1_555 yes
C(23) H(23B) 1.0596(8) 1_555 1_555 yes
C(23) H(23C) 1.0605(11) 1_555 1_555 yes
C(24) H(24A) 1.0594(11) 1_555 1_555 yes
C(24) H(24B) 1.0606(8) 1_555 1_555 yes
C(24) H(24C) 1.0583(10) 1_555 1_555 yes
C(25) H(25A) 1.0595(11) 1_555 1_555 yes
C(25) H(25B) 1.0598(13) 1_555 1_555 yes
C(25) H(25C) 1.0604(10) 1_555 1_555 yes
C(31) C(32) 1.5416(9) 1_555 1_555 yes
C(32) C(34) 1.5429(12) 1_555 1_555 yes
C(32) C(33) 1.5416(10) 1_555 1_555 yes
C(32) C(35) 1.5531(12) 1_555 1_555 yes
C(34) H(34A) 1.0607(7) 1_555 1_555 yes
C(34) H(34B) 1.0643(8) 1_555 1_555 yes
C(34) H(34C) 1.0597(10) 1_555 1_555 yes
C(33) H(33A) 1.0590(8) 1_555 1_555 yes
C(33) H(33B) 1.0593(11) 1_555 1_555 yes
C(33) H(33C) 1.0616(11) 1_555 1_555 yes
C(35) H(35A) 1.0580(10) 1_555 1_555 yes
C(35) H(35B) 1.0609(8) 1_555 1_555 yes
C(35) H(35C) 1.0573(10) 1_555 1_555 yes
C(41) C(42) 1.5422(10) 1_555 1_555 yes
C(42) C(43) 1.5416(14) 1_555 1_555 yes
C(42) C(44) 1.5456(10) 1_555 1_555 yes
C(42) C(45) 1.5364(9) 1_555 1_555 yes
C(43) H(43A) 1.0620(11) 1_555 1_555 yes
C(43) H(43B) 1.0598(10) 1_555 1_555 yes
C(43) H(43C) 1.0598(11) 1_555 1_555 yes
C(44) H(44A) 1.0600(12) 1_555 1_555 yes
C(44) H(44B) 1.0594(9) 1_555 1_555 yes
C(44) H(44C) 1.0581(9) 1_555 1_555 yes
C(45) H(45A) 1.0605(14) 1_555 1_555 yes
C(45) H(45B) 1.0594(11) 1_555 1_555 yes
C(45) H(45C) 1.0596(10) 1_555 1_555 yes
C(1A) C(1B) 1.4101(8) 1_555 1_555 yes
C(1A) C(1F) 1.5067(13) 1_555 1_555 yes
C(1B) C(1C) 1.3963(14) 1_555 1_555 yes
C(1B) H(1BA) 1.0788(9) 1_555 1_555 yes
C(1C) C(1D) 1.4010(13) 1_555 1_555 yes
C(1C) H(1CA) 1.0808(6) 1_555 1_555 yes
C(1D) C(1E) 1.3962(8) 1_555 1_555 yes
C(1D) H(1DA) 1.0807(9) 1_555 1_555 yes
C(1E) H(1EA) 1.0816(8) 1_555 1_555 yes
C(1F) H(1FA) 1.0630(7) 1_555 1_555 yes
C(1F) H(1FB) 1.0607(8) 1_555 1_555 yes
C(1F) H(1FC) 1.0617(7) 1_555 1_555 yes
C(98) C(99) 1.4612(16) 1_555 1_555 yes
C(99) H(99A) 1.0599(9) 1_555 1_555 yes
C(99) H(99B) 1.0622(8) 1_555 1_555 yes
C(99) H(99C) 1.0605(7) 1_555 1_555 yes

loop_
_geom_torsion_atom_site_label_1
_geom_torsion_atom_site_label_2
_geom_torsion_atom_site_label_3
_geom_torsion_atom_site_label_4
_geom_torsion
_geom_torsion_site_symmetry_1
_geom_torsion_site_symmetry_2
_geom_torsion_site_symmetry_3
_geom_torsion_site_symmetry_4
_geom_torsion_publ_flag
C(1E) N(1) C(1A) C(1B) -2.5(1) 1_555 1_555 1_555 1_555 yes
C(1A) N(1) C(1E) C(1D) 2.1(1) 1_555 1_555 1_555 1_555 yes
C(1E) N(1) C(1A) C(1F) 176.7(1) 1_555 1_555 1_555 1_555 yes
C(1A) N(1) C(1E) H(1EA) -178.1(1) 1_555 1_555 1_555 1_555 yes
O(11) C(11) C(12) C(13) -53.5(1) 1_555 1_555 1_555 1_555 yes
O(11) C(11) C(12) C(14) 65.2(1) 1_555 1_555 1_555 1_555 yes
O(11) C(11) C(12) C(15) -174.8(1) 1_555 1_555 1_555 1_555 yes
O(12) C(11) C(12) C(13) 128.2(1) 1_555 1_555 1_555 1_555 yes
O(12) C(11) C(12) C(14) -113.2(1) 1_555 1_555 1_555 1_555 yes
O(12) C(11) C(12) C(15) 6.9(1) 1_555 1_555 1_555 1_555 yes
C(11) C(12) C(13) H(13A) -64.0(1) 1_555 1_555 1_555 1_555 yes
C(11) C(12) C(13) H(13B) 177.1(1) 1_555 1_555 1_555 1_555 yes
C(11) C(12) C(13) H(13C) 57.2(1) 1_555 1_555 1_555 1_555 yes
C(11) C(12) C(14) H(14A) -59.7(1) 1_555 1_555 1_555 1_555 yes
C(11) C(12) C(14) H(14B) -177.8(1) 1_555 1_555 1_555 1_555 yes
C(11) C(12) C(14) H(14C) 61.9(1) 1_555 1_555 1_555 1_555 yes
C(11) C(12) C(15) H(15A) 61.3(1) 1_555 1_555 1_555 1_555 yes
C(11) C(12) C(15) H(15B) -59.5(1) 1_555 1_555 1_555 1_555 yes
C(11) C(12) C(15) H(15C) -179.7(1) 1_555 1_555 1_555 1_555 yes
C(14) C(12) C(13) H(13A) 178.7(1) 1_555 1_555 1_555 1_555 yes
C(14) C(12) C(13) H(13B) 59.9(1) 1_555 1_555 1_555 1_555 yes
C(14) C(12) C(13) H(13C) -60.1(1) 1_555 1_555 1_555 1_555 yes
C(13) C(12) C(14) H(14A) 58.8(1) 1_555 1_555 1_555 1_555 yes
C(13) C(12) C(14) H(14B) -59.3(1) 1_555 1_555 1_555 1_555 yes
C(13) C(12) C(14) H(14C) -179.7(1) 1_555 1_555 1_555 1_555 yes
C(15) C(12) C(13) H(13A) 57.7(1) 1_555 1_555 1_555 1_555 yes
C(15) C(12) C(13) H(13B) -61.1(1) 1_555 1_555 1_555 1_555 yes
C(15) C(12) C(13) H(13C) 178.9(2) 1_555 1_555 1_555 1_555 yes
C(13) C(12) C(15) H(15A) -59.6(1) 1_555 1_555 1_555 1_555 yes
C(13) C(12) C(15) H(15B) 179.6(1) 1_555 1_555 1_555 1_555 yes
C(13) C(12) C(15) H(15C) 59.5(1) 1_555 1_555 1_555 1_555 yes
C(15) C(12) C(14) H(14A) 179.8(1) 1_555 1_555 1_555 1_555 yes
C(15) C(12) C(14) H(14B) 61.7(1) 1_555 1_555 1_555 1_555 yes
C(15) C(12) C(14) H(14C) -58.7(1) 1_555 1_555 1_555 1_555 yes
C(14) C(12) C(15) H(15A) 179.8(1) 1_555 1_555 1_555 1_555 yes
C(14) C(12) C(15) H(15B) 59.0(1) 1_555 1_555 1_555 1_555 yes
C(14) C(12) C(15) H(15C) -61.2(1) 1_555 1_555 1_555 1_555 yes
O(21) C(21) C(22) C(23) 29.7(1) 1_555 1_555 1_555 1_555 yes
O(21) C(21) C(22) C(24) 152.2(1) 1_555 1_555 1_555 1_555 yes
O(21) C(21) C(22) C(25) -88.9(1) 1_555 1_555 1_555 1_555 yes
O(22) C(21) C(22) C(23) -153.3(1) 1_555 1_555 1_555 1_555 yes
O(22) C(21) C(22) C(24) -30.9(1) 1_555 1_555 1_555 1_555 yes
O(22) C(21) C(22) C(25) 88.0(1) 1_555 1_555 1_555 1_555 yes
C(21) C(22) C(23) H(23A) 179.6(1) 1_555 1_555 1_555 1_555 yes
C(21) C(22) C(23) H(23B) 63.2(1) 1_555 1_555 1_555 1_555 yes
C(21) C(22) C(23) H(23C) -60.2(1) 1_555 1_555 1_555 1_555 yes
C(21) C(22) C(24) H(24A) -179.3(2) 1_555 1_555 1_555 1_555 yes
C(21) C(22) C(24) H(24B) 59.9(1) 1_555 1_555 1_555 1_555 yes
C(21) C(22) C(24) H(24C) -62.1(1) 1_555 1_555 1_555 1_555 yes
C(21) C(22) C(25) H(25A) 179.8(2) 1_555 1_555 1_555 1_555 yes
C(21) C(22) C(25) H(25B) 59.8(1) 1_555 1_555 1_555 1_555 yes
C(21) C(22) C(25) H(25C) -59.5(1) 1_555 1_555 1_555 1_555 yes
C(24) C(22) C(23) H(23A) 56.8(1) 1_555 1_555 1_555 1_555 yes
C(24) C(22) C(23) H(23B) -59.6(1) 1_555 1_555 1_555 1_555 yes
C(24) C(22) C(23) H(23C) 177.0(1) 1_555 1_555 1_555 1_555 yes
C(23) C(22) C(24) H(24A) -56.3(1) 1_555 1_555 1_555 1_555 yes
C(23) C(22) C(24) H(24B) -177.1(2) 1_555 1_555 1_555 1_555 yes
C(23) C(22) C(24) H(24C) 60.8(1) 1_555 1_555 1_555 1_555 yes
C(25) C(22) C(23) H(23A) -64.3(1) 1_555 1_555 1_555 1_555 yes
C(25) C(22) C(23) H(23B) 179.3(2) 1_555 1_555 1_555 1_555 yes
C(25) C(22) C(23) H(23C) 55.9(1) 1_555 1_555 1_555 1_555 yes
C(23) C(22) C(25) H(25A) 60.2(1) 1_555 1_555 1_555 1_555 yes
C(23) C(22) C(25) H(25B) -59.7(1) 1_555 1_555 1_555 1_555 yes
C(23) C(22) C(25) H(25C) -179.0(2) 1_555 1_555 1_555 1_555 yes
C(25) C(22) C(24) H(24A) 64.6(1) 1_555 1_555 1_555 1_555 yes
C(25) C(22) C(24) H(24B) -56.2(1) 1_555 1_555 1_555 1_555 yes
C(25) C(22) C(24) H(24C) -178.3(2) 1_555 1_555 1_555 1_555 yes
C(24) C(22) C(25) H(25A) -60.9(1) 1_555 1_555 1_555 1_555 yes
C(24) C(22) C(25) H(25B) 179.2(2) 1_555 1_555 1_555 1_555 yes
C(24) C(22) C(25) H(25C) 59.8(1) 1_555 1_555 1_555 1_555 yes
O(32) C(31) C(32) C(34) -26.3(1) 1_555 1_555 1_555 1_555 yes
O(32) C(31) C(32) C(33) -149.0(1) 1_555 1_555 1_555 1_555 yes
O(32) C(31) C(32) C(35) 92.4(1) 1_555 1_555 1_555 1_555 yes
O(31) C(31) C(32) C(34) 157.4(1) 1_555 1_555 1_555 1_555 yes
O(31) C(31) C(32) C(33) 34.7(1) 1_555 1_555 1_555 1_555 yes
O(31) C(31) C(32) C(35) -84.0(1) 1_555 1_555 1_555 1_555 yes
C(31) C(32) C(34) H(34A) -176.7(1) 1_555 1_555 1_555 1_555 yes
C(31) C(32) C(34) H(34B) 61.5(1) 1_555 1_555 1_555 1_555 yes
C(31) C(32) C(34) H(34C) -58.3(1) 1_555 1_555 1_555 1_555 yes
C(31) C(32) C(33) H(33A) 176.5(1) 1_555 1_555 1_555 1_555 yes
C(31) C(32) C(33) H(33B) 56.8(1) 1_555 1_555 1_555 1_555 yes
C(31) C(32) C(33) H(33C) -62.0(1) 1_555 1_555 1_555 1_555 yes
C(31) C(32) C(35) H(35A) -54.7(1) 1_555 1_555 1_555 1_555 yes
C(31) C(32) C(35) H(35B) -178.2(1) 1_555 1_555 1_555 1_555 yes
C(31) C(32) C(35) H(35C) 65.2(1) 1_555 1_555 1_555 1_555 yes
C(33) C(32) C(34) H(34A) -53.8(1) 1_555 1_555 1_555 1_555 yes
C(33) C(32) C(34) H(34B) -175.5(1) 1_555 1_555 1_555 1_555 yes
C(33) C(32) C(34) H(34C) 64.7(1) 1_555 1_555 1_555 1_555 yes
C(34) C(32) C(33) H(33A) 53.3(1) 1_555 1_555 1_555 1_555 yes
C(34) C(32) C(33) H(33B) -66.4(1) 1_555 1_555 1_555 1_555 yes
C(34) C(32) C(33) H(33C) 174.9(1) 1_555 1_555 1_555 1_555 yes
C(35) C(32) C(34) H(34A) 67.2(1) 1_555 1_555 1_555 1_555 yes
C(35) C(32) C(34) H(34B) -54.5(1) 1_555 1_555 1_555 1_555 yes
C(35) C(32) C(34) H(34C) -174.3(1) 1_555 1_555 1_555 1_555 yes
C(34) C(32) C(35) H(35A) 64.9(1) 1_555 1_555 1_555 1_555 yes
C(34) C(32) C(35) H(35B) -58.6(1) 1_555 1_555 1_555 1_555 yes
C(34) C(32) C(35) H(35C) -175.3(1) 1_555 1_555 1_555 1_555 yes
C(35) C(32) C(33) H(33A) -67.5(1) 1_555 1_555 1_555 1_555 yes
C(35) C(32) C(33) H(33B) 172.8(1) 1_555 1_555 1_555 1_555 yes
C(35) C(32) C(33) H(33C) 54.0(1) 1_555 1_555 1_555 1_555 yes
C(33) C(32) C(35) H(35A) -173.9(2) 1_555 1_555 1_555 1_555 yes
C(33) C(32) C(35) H(35B) 62.6(1) 1_555 1_555 1_555 1_555 yes
C(33) C(32) C(35) H(35C) -54.0(1) 1_555 1_555 1_555 1_555 yes
O(41) C(41) C(42) C(43) 54.9(1) 1_555 1_555 1_555 1_555 yes
O(41) C(41) C(42) C(44) -63.3(1) 1_555 1_555 1_555 1_555 yes
O(41) C(41) C(42) C(45) 176.0(1) 1_555 1_555 1_555 1_555 yes
O(42) C(41) C(42) C(43) -126.0(1) 1_555 1_555 1_555 1_555 yes
O(42) C(41) C(42) C(44) 115.8(1) 1_555 1_555 1_555 1_555 yes
O(42) C(41) C(42) C(45) -4.8(1) 1_555 1_555 1_555 1_555 yes
C(41) C(42) C(43) H(43A) 66.2(1) 1_555 1_555 1_555 1_555 yes
C(41) C(42) C(43) H(43B) -56.5(1) 1_555 1_555 1_555 1_555 yes
C(41) C(42) C(43) H(43C) -175.0(2) 1_555 1_555 1_555 1_555 yes
C(41) C(42) C(44) H(44A) -61.5(1) 1_555 1_555 1_555 1_555 yes
C(41) C(42) C(44) H(44B) -179.1(1) 1_555 1_555 1_555 1_555 yes
C(41) C(42) C(44) H(44C) 59.2(1) 1_555 1_555 1_555 1_555 yes
C(41) C(42) C(45) H(45A) 60.9(1) 1_555 1_555 1_555 1_555 yes
C(41) C(42) C(45) H(45B) -61.6(1) 1_555 1_555 1_555 1_555 yes
C(41) C(42) C(45) H(45C) -178.1(1) 1_555 1_555 1_555 1_555 yes
C(44) C(42) C(43) H(43A) -176.9(2) 1_555 1_555 1_555 1_555 yes
C(44) C(42) C(43) H(43B) 60.4(1) 1_555 1_555 1_555 1_555 yes
C(44) C(42) C(43) H(43C) -58.1(1) 1_555 1_555 1_555 1_555 yes
C(43) C(42) C(44) H(44A) -178.8(2) 1_555 1_555 1_555 1_555 yes
C(43) C(42) C(44) H(44B) 63.6(1) 1_555 1_555 1_555 1_555 yes
C(43) C(42) C(44) H(44C) -58.1(1) 1_555 1_555 1_555 1_555 yes
C(45) C(42) C(43) H(43A) -55.6(1) 1_555 1_555 1_555 1_555 yes
C(45) C(42) C(43) H(43B) -178.3(2) 1_555 1_555 1_555 1_555 yes
C(45) C(42) C(43) H(43C) 63.2(1) 1_555 1_555 1_555 1_555 yes
C(43) C(42) C(45) H(45A) -179.2(2) 1_555 1_555 1_555 1_555 yes
C(43) C(42) C(45) H(45B) 58.3(1) 1_555 1_555 1_555 1_555 yes
C(43) C(42) C(45) H(45C) -58.2(1) 1_555 1_555 1_555 1_555 yes
C(45) C(42) C(44) H(44A) 59.8(1) 1_555 1_555 1_555 1_555 yes
C(45) C(42) C(44) H(44B) -57.8(1) 1_555 1_555 1_555 1_555 yes
C(45) C(42) C(44) H(44C) -179.5(2) 1_555 1_555 1_555 1_555 yes
C(44) C(42) C(45) H(45A) -58.2(1) 1_555 1_555 1_555 1_555 yes
C(44) C(42) C(45) H(45B) 179.3(2) 1_555 1_555 1_555 1_555 yes
C(44) C(42) C(45) H(45C) 62.8(1) 1_555 1_555 1_555 1_555 yes
N(1) C(1A) C(1B) C(1C) 0.7(1) 1_555 1_555 1_555 1_555 yes
N(1) C(1A) C(1B) H(1BA) -178.8(2) 1_555 1_555 1_555 1_555 yes
N(1) C(1A) C(1F) H(1FA) -63.5(1) 1_555 1_555 1_555 1_555 yes
N(1) C(1A) C(1F) H(1FB) 176.5(1) 1_555 1_555 1_555 1_555 yes
N(1) C(1A) C(1F) H(1FC) 54.9(1) 1_555 1_555 1_555 1_555 yes
C(1F) C(1A) C(1B) C(1C) -178.4(2) 1_555 1_555 1_555 1_555 yes
C(1F) C(1A) C(1B) H(1BA) 2.0(1) 1_555 1_555 1_555 1_555 yes
C(1B) C(1A) C(1F) H(1FA) 115.6(1) 1_555 1_555 1_555 1_555 yes
C(1B) C(1A) C(1F) H(1FB) -4.3(1) 1_555 1_555 1_555 1_555 yes
C(1B) C(1A) C(1F) H(1FC) -126.0(1) 1_555 1_555 1_555 1_555 yes
C(1A) C(1B) C(1C) C(1D) 1.5(1) 1_555 1_555 1_555 1_555 yes
C(1A) C(1B) C(1C) H(1CA) -179.0(2) 1_555 1_555 1_555 1_555 yes
H(1BA) C(1B) C(1C) C(1D) -179.0(2) 1_555 1_555 1_555 1_555 yes
H(1BA) C(1B) C(1C) H(1CA) 0.5(1) 1_555 1_555 1_555 1_555 yes
C(1B) C(1C) C(1D) C(1E) -1.8(1) 1_555 1_555 1_555 1_555 yes
C(1B) C(1C) C(1D) H(1DA) 179.2(2) 1_555 1_555 1_555 1_555 yes
H(1CA) C(1C) C(1D) C(1E) 178.7(2) 1_555 1_555 1_555 1_555 yes
H(1CA) C(1C) C(1D) H(1DA) -0.3(1) 1_555 1_555 1_555 1_555 yes
C(1C) C(1D) C(1E) N(1) 0.1(1) 1_555 1_555 1_555 1_555 yes
C(1C) C(1D) C(1E) H(1EA) -179.8(2) 1_555 1_555 1_555 1_555 yes
H(1DA) C(1D) C(1E) N(1) 179.0(2) 1_555 1_555 1_555 1_555 yes
H(1DA) C(1D) C(1E) H(1EA) -0.8(1) 1_555 1_555 1_555 1_555 yes
N(99) C(98) C(99) H(99A) 70.5(71) 1_555 1_555 1_555 1_555 yes
N(99) C(98) C(99) H(99B) -171.4(71) 1_555 1_555 1_555 1_555 yes
N(99) C(98) C(99) H(99C) -47.9(71) 1_555 1_555 1_555 1_555 yes
